data_7061013
loop_
_publ_author_name
'Kuzman, Dino'
'Damjanovi\'c, Vladimir'
'Stilinovi\'c, Vladimir'
'Cindri\'c, Marina'
'Vrdoljak, Vi\<snja'

_publ_section_title
;
 The role of mono- and dicarboxylic acids in the building of oxomolybdates
 containing {MoO4}, {Mo2O5}, {Mo2O6}, {Mo3O8}, {Mo5O17}, {Mo5O18},
 {Mo8O26}, and {SiMo12O40} units
;
_journal_issue 42
_journal_name_full 'New Journal of Chemistry'
_journal_page_first 19764
_journal_page_last 19774
_journal_paper_doi 10.1039/D1NJ03280A
_journal_volume 45
_journal_year 2021
_chemical_formula_sum 'C14 H62 Co4 Mo3 N16 O43'
_chemical_formula_weight 1666.33
_space_group_crystal_system triclinic
_space_group_IT_number 2
_space_group_name_Hall '-P 1'
_space_group_name_H-M_alt 'P -1'
_atom_sites_solution_hydrogens mixed
_audit_creation_method SHELXL-2014/7
_audit_update_record
;
2021-09-14 deposited with the CCDC.	2021-09-27 downloaded from the CCDC.
;
_cell_angle_alpha 103.533(2)
_cell_angle_beta 101.392(2)
_cell_angle_gamma 106.284(2)
_cell_formula_units_Z 4
_cell_length_a 12.8695(4)
_cell_length_b 17.6441(5)
_cell_length_c 25.3842(7)
_cell_measurement_reflns_used 17813
_cell_measurement_temperature 150.0(2)
_cell_measurement_theta_max 35.7886
_cell_measurement_theta_min 3.7704
_cell_volume 5160.9(3)
_computing_structure_refinement 'SHELXL-2014/7 (Sheldrick, 2014)'
_diffrn_ambient_temperature 150.0(2)
_diffrn_detector_area_resol_mean 16.3426
_diffrn_measured_fraction_theta_full 0.977
_diffrn_measured_fraction_theta_max 0.974
_diffrn_measurement_device_type 'Oxford Diffraction Xcalibur Kappa CCD'
_diffrn_radiation_monochromator graphite
_diffrn_radiation_source 'Enhance (Mo) X-ray Source'
_diffrn_radiation_type MoK\a
_diffrn_radiation_wavelength 0.71073
_diffrn_reflns_av_R_equivalents 0.0381
_diffrn_reflns_av_unetI/netI 0.0703
_diffrn_reflns_Laue_measured_fraction_full 0.977
_diffrn_reflns_Laue_measured_fraction_max 0.974
_diffrn_reflns_limit_h_max 14
_diffrn_reflns_limit_h_min -15
_diffrn_reflns_limit_k_max 21
_diffrn_reflns_limit_k_min -21
_diffrn_reflns_limit_l_max 31
_diffrn_reflns_limit_l_min -31
_diffrn_reflns_number 44533
_diffrn_reflns_point_group_measured_fraction_full 0.977
_diffrn_reflns_point_group_measured_fraction_max 0.974
_diffrn_reflns_theta_full 25.242
_diffrn_reflns_theta_max 26.000
_diffrn_reflns_theta_min 3.775
_exptl_absorpt_coefficient_mu 2.089
_exptl_absorpt_correction_T_max 1.00000
_exptl_absorpt_correction_T_min 0.56109
_exptl_absorpt_correction_type multi-scan
_exptl_absorpt_process_details
;
CrysAlis RED, Oxford Diffraction Ltd.,
Version 1.171.32.29 (release 10-06-2008 CrysAlis171 .NET)
(compiled Jun 10 2008,16:49:55)
Empirical absorption correction using spherical harmonics,
 implemented in SCALE3 ABSPACK scaling algorithm.
;
_exptl_crystal_colour red
_exptl_crystal_density_diffrn 2.145
_exptl_crystal_description prism
_exptl_crystal_F_000 3344
_exptl_crystal_size_max 0.46
_exptl_crystal_size_mid 0.19
_exptl_crystal_size_min 0.09
_refine_diff_density_max 5.163
_refine_diff_density_min -2.196
_refine_diff_density_rms 0.168
_refine_ls_extinction_method none
_refine_ls_goodness_of_fit_ref 1.026
_refine_ls_hydrogen_treatment mixed
_refine_ls_matrix_type full
_refine_ls_number_parameters 1493
_refine_ls_number_reflns 19738
_refine_ls_number_restraints 19
_refine_ls_restrained_S_all 1.027
_refine_ls_R_factor_all 0.0927
_refine_ls_R_factor_gt 0.0599
_refine_ls_shift/su_max 0.001
_refine_ls_shift/su_mean 0.000
_refine_ls_structure_factor_coef Fsqd
_refine_ls_weighting_details 'w=1/[\s^2^(Fo^2^)+(0.0893P)^2^] where P=(Fo^2^+2Fc^2^)/3'
_refine_ls_weighting_scheme calc
_refine_ls_wR_factor_gt 0.1512
_refine_ls_wR_factor_ref 0.1601
_reflns_Friedel_coverage 0.000
_reflns_number_gt 12700
_reflns_number_total 19738
_reflns_threshold_expression 'I > 2\s(I)'
_cod_data_source_file d1nj03280a2.cif
_cod_data_source_block 5
_cod_depositor_comments 'Adding full bibliography for 7061007--7061013.cif.'
_cod_database_code 7061013
_shelx_shelxl_version_number 2014/7
_shelx_space_group_comment
;
The symmetry employed for this shelxl refinement is uniquely defined
by the following loop, which should always be used as a source of
symmetry information in preference to the above space-group names.
They are only intended as comments.
;

loop_
_space_group_symop_operation_xyz
'x, y, z'
'-x, -y, -z'

loop_
_atom_site_label
_atom_site_type_symbol
_atom_site_fract_x
_atom_site_fract_y
_atom_site_fract_z
_atom_site_U_iso_or_equiv
_atom_site_adp_type
_atom_site_occupancy
_atom_site_site_symmetry_order
_atom_site_calc_flag
_atom_site_refinement_flags_posn
_atom_site_refinement_flags_adp
_atom_site_refinement_flags_occupancy
_atom_site_disorder_assembly
_atom_site_disorder_group
O6W O 0.3621(6) 0.5747(5) 0.1335(3) 0.075(2) Uani 1 1 d . . . . .
O3W O 0.6483(6) 0.8847(5) 0.8589(4) 0.082(2) Uani 1 1 d . . . . .
O4W O 0.4376(7) 0.8881(5) 0.7979(4) 0.090(3) Uani 1 1 d . . . . .
O2W O 0.6468(6) 0.8705(4) 0.7255(3) 0.075(2) Uani 1 1 d . . . . .
O5W O 0.7422(7) 0.7851(5) 0.6478(4) 0.094(3) Uani 1 1 d . . . . .
O1W O 0.4872(9) 0.4068(5) 0.7729(4) 0.129(4) Uani 1 1 d D . . . .
O10W O 0.0825(8) 0.7538(5) 0.7779(4) 0.100(3) Uani 1 1 d . . . . .
O9W O 0.3341(11) 0.2149(7) 0.8061(5) 0.134(4) Uani 1 1 d . . . . .
O8W O 0.8287(14) 0.7058(11) 0.1943(6) 0.202(7) Uani 1 1 d . . . . .
O7W O 0.7032(10) 0.2582(8) 0.1764(5) 0.150(5) Uani 1 1 d . . . . .
Mo1 Mo 0.65023(5) 0.17852(4) 0.76688(3) 0.02629(16) Uani 1 1 d . . . . .
Mo2 Mo 0.86911(5) 0.09266(4) 0.73541(3) 0.02139(15) Uani 1 1 d . . . . .
Mo4 Mo 0.63741(5) 0.64699(4) 0.75285(3) 0.02761(17) Uani 1 1 d . . . . .
Mo6 Mo 1.03961(5) 0.43388(4) 0.73799(3) 0.02394(16) Uani 1 1 d D . . . .
Mo3 Mo 1.04794(5) -0.04394(4) 0.74548(3) 0.02670(17) Uani 1 1 d . . . . .
Mo5 Mo 0.82509(6) 0.53698(5) 0.72193(3) 0.03288(18) Uani 1 1 d . . . . .
Co3 Co 0.97109(8) 0.63495(5) 0.06018(4) 0.0196(2) Uani 1 1 d . . . . .
Co1 Co 0.06188(7) 0.63400(5) 0.59094(4) 0.0185(2) Uani 1 1 d . . . . .
Co6 Co 0.46542(8) 0.89267(5) 0.56627(4) 0.0209(2) Uani 1 1 d . . . . .
Co5 Co 0.44263(8) 0.11035(6) 0.90752(4) 0.0246(2) Uani 1 1 d . . . . .
Co2 Co 0.93590(7) 0.86596(5) 0.41224(4) 0.0181(2) Uani 1 1 d . . . . .
Co4 Co 0.00791(8) 0.86217(5) 0.93314(4) 0.0199(2) Uani 1 1 d . . . . .
O1 O -0.0253(4) 0.5903(3) 0.5133(2) 0.0219(11) Uani 1 1 d . . . . .
O60 O 0.6607(5) 0.6711(4) 0.8235(3) 0.0466(15) Uani 1 1 d . . . . .
O36 O 0.4096(5) 0.2507(4) 0.6797(3) 0.0590(19) Uani 1 1 d . . . . .
O71 O 1.2896(4) 0.5243(3) 0.6632(2) 0.0336(13) Uani 1 1 d . . . . .
O11 O 1.0842(4) 0.5928(3) 0.0404(2) 0.0247(11) Uani 1 1 d . . . . .
O33 O 0.5827(4) 0.1326(3) 0.6766(2) 0.0276(12) Uani 1 1 d . . . . .
O41 O 0.9832(4) 0.1540(3) 0.8214(2) 0.0254(11) Uani 1 1 d . . . . .
O46 O 0.7707(5) 0.0269(4) 0.6751(2) 0.0457(15) Uani 1 1 d . . . . .
O67 O 0.8830(6) 0.6142(4) 0.6960(3) 0.062(2) Uani 1 1 d . . . . .
O19 O 0.4994(4) 0.1467(3) 0.9875(2) 0.0263(11) Uani 1 1 d . . . . .
O7 O 1.0255(4) 0.9130(3) 0.4892(2) 0.0235(11) Uani 1 1 d . . . . .
O57 O 0.5478(4) 0.6035(3) 0.6639(2) 0.0340(13) Uani 1 1 d . . . . .
O70 O 1.1374(4) 0.5070(3) 0.6944(2) 0.0296(12) Uani 1 1 d . . . . .
N13 N 0.1008(5) 0.9058(4) 1.0111(3) 0.0250(14) Uani 1 1 d . . . . .
H13A H 0.0754 0.8715 1.0300 0.038 Uiso 1 1 calc R U . . .
H13B H 0.0975 0.9555 1.0269 0.038 Uiso 1 1 calc R U . . .
H13C H 0.1719 0.9105 1.0121 0.038 Uiso 1 1 calc R U . . .
O5 O 0.8597(4) 0.7764(3) 0.4362(2) 0.0225(11) Uani 1 1 d . . . . .
O3 O 0.1396(4) 0.7270(3) 0.5708(2) 0.0237(11) Uani 1 1 d . . . . .
O15 O -0.0788(4) 0.7660(3) 0.9476(2) 0.0252(11) Uani 1 1 d . . . . .
O2 O -0.0353(4) 0.6211(3) 0.4337(2) 0.0308(12) Uani 1 1 d . . . . .
O9 O 1.0597(4) 0.7354(3) 0.0508(2) 0.0265(12) Uani 1 1 d . . . . .
O45 O 0.9581(4) 0.1617(3) 0.7135(2) 0.0383(14) Uani 1 1 d . . . . .
O12 O 1.2468(4) 0.6330(3) 0.0195(2) 0.0316(13) Uani 1 1 d . . . . .
O75 O 0.9523(4) 0.3494(3) 0.7479(2) 0.0363(14) Uani 1 1 d . . . . .
N6 N 0.8406(5) 0.8140(3) 0.3351(3) 0.0246(13) Uani 1 1 d . . . . .
H6A H 0.7917 0.7651 0.3322 0.037 Uiso 1 1 calc R U . . .
H6B H 0.8831 0.8065 0.3120 0.037 Uiso 1 1 calc R U . . .
H6C H 0.8031 0.8464 0.3256 0.037 Uiso 1 1 calc R U . . .
O21 O 0.5606(4) 0.9899(3) 0.5571(2) 0.0294(12) Uani 1 1 d . . . . .
O20 O 0.4835(4) 0.0999(3) 1.0604(2) 0.0334(13) Uani 1 1 d . . . . .
O42 O 1.0468(5) 0.1285(3) 0.9022(2) 0.0367(13) Uani 1 1 d . . . . .
O17 O 0.3481(4) 0.0120(3) 0.9163(2) 0.0319(12) Uani 1 1 d . . . . .
O14 O -0.2477(4) 0.8799(3) 0.9889(3) 0.0360(14) Uani 1 1 d . . . . .
O6 O 0.8643(4) 0.7373(3) 0.5133(2) 0.0312(13) Uani 1 1 d . . . . .
N12 N 0.8865(5) 0.5922(4) -0.0197(3) 0.0301(15) Uani 1 1 d . . . . .
H12A H 0.9053 0.6316 -0.0360 0.045 Uiso 1 1 calc R U . . .
H12B H 0.8129 0.5770 -0.0230 0.045 Uiso 1 1 calc R U . . .
H12C H 0.9029 0.5486 -0.0366 0.045 Uiso 1 1 calc R U . . .
N10 N 0.8572(5) 0.6814(4) 0.0775(3) 0.0301(15) Uani 1 1 d . . . . .
H10A H 0.8730 0.7316 0.0731 0.045 Uiso 1 1 calc R U . . .
H10B H 0.8566 0.6854 0.1130 0.045 Uiso 1 1 calc R U . . .
H10C H 0.7898 0.6486 0.0543 0.045 Uiso 1 1 calc R U . . .
N7 N 0.8276(5) 0.9202(3) 0.4305(3) 0.0266(14) Uani 1 1 d . . . . .
H7A H 0.7697 0.9053 0.4000 0.040 Uiso 1 1 calc R U . . .
H7B H 0.8614 0.9750 0.4417 0.040 Uiso 1 1 calc R U . . .
H7C H 0.8028 0.9049 0.4580 0.040 Uiso 1 1 calc R U . . .
N3 N -0.0464(5) 0.6877(4) 0.6083(3) 0.0298(15) Uani 1 1 d . . . . .
H3A H -0.0137 0.7296 0.6403 0.045 Uiso 1 1 calc R U . . .
H3B H -0.1056 0.6510 0.6122 0.045 Uiso 1 1 calc R U . . .
H3C H -0.0691 0.7070 0.5803 0.045 Uiso 1 1 calc R U . . .
O13 O -0.0961(4) 0.9112(3) 0.9579(2) 0.0245(11) Uani 1 1 d . . . . .
O48 O 1.1417(5) 0.0139(5) 0.8093(3) 0.0571(18) Uani 1 1 d . . . . .
O8 O 1.0433(4) 0.8877(3) 0.5709(2) 0.0312(12) Uani 1 1 d . . . . .
O49 O 0.9690(5) -0.1257(4) 0.7611(3) 0.0579(19) Uani 1 1 d . . . . .
C3 C 0.8990(6) 0.7860(4) 0.4883(3) 0.0208(15) Uani 1 1 d . . . . .
N5 N 1.0440(5) 0.8107(4) 0.3971(3) 0.0278(14) Uani 1 1 d . . . . .
H5A H 1.0566 0.7850 0.4227 0.042 Uiso 1 1 calc DR U . . .
H5B H 1.1085 0.8482 0.3989 0.042 Uiso 1 1 calc R U . . .
H5C H 1.0160 0.7737 0.3628 0.042 Uiso 1 1 calc R U . . .
N20 N 0.3250(5) 0.1608(4) 0.9135(3) 0.0330(16) Uani 1 1 d . . . . .
H20A H 0.2822 0.1524 0.8791 0.049 Uiso 1 1 calc R U . . .
H20B H 0.2823 0.1378 0.9331 0.049 Uiso 1 1 calc R U . . .
H20C H 0.3574 0.2151 0.9310 0.049 Uiso 1 1 calc R U . . .
C9 C 0.3688(6) 0.0111(4) 0.9674(4) 0.0261(17) Uani 1 1 d . . . . .
N2 N -0.0271(5) 0.5364(3) 0.6042(3) 0.0243(13) Uani 1 1 d . . . . .
H2A H -0.0960 0.5168 0.5803 0.036 Uiso 1 1 calc R U . . .
H2B H -0.0319 0.5494 0.6395 0.036 Uiso 1 1 calc R U . . .
H2C H 0.0054 0.4980 0.5990 0.036 Uiso 1 1 calc R U . . .
N1 N 0.1693(5) 0.5805(4) 0.5717(3) 0.0270(14) Uani 1 1 d . . . . .
H1A H 0.1516 0.5313 0.5776 0.041 Uiso 1 1 calc R U . . .
H1B H 0.1665 0.5736 0.5355 0.041 Uiso 1 1 calc R U . . .
H1C H 0.2386 0.6122 0.5932 0.041 Uiso 1 1 calc R U . . .
O40 O 0.7819(4) 0.1596(3) 0.7594(2) 0.0302(12) Uani 1 1 d . . . . .
N8 N 1.0238(4) 0.9595(3) 0.3944(3) 0.0213(13) Uani 1 1 d . . . . .
H8A H 0.9946 0.9998 0.4006 0.032 Uiso 1 1 calc R U . . .
H8B H 1.0228 0.9440 0.3583 0.032 Uiso 1 1 calc R U . . .
H8C H 1.0946 0.9779 0.4162 0.032 Uiso 1 1 calc R U . . .
C19 C 0.9794(6) 0.1122(4) 0.8570(3) 0.0250(16) Uani 1 1 d . . . . .
O34 O 0.4636(5) 0.1411(4) 0.6021(3) 0.0470(15) Uani 1 1 d . . . . .
O43 O 0.8059(4) 0.0242(3) 0.7893(2) 0.0267(11) Uani 1 1 d . . . . .
C1 C 0.0062(6) 0.6378(4) 0.4844(3) 0.0210(15) Uani 1 1 d . . . . .
O18 O 0.3222(4) -0.0464(3) 0.9834(3) 0.0358(14) Uani 1 1 d . . . . .
O55 O 0.5151(5) 0.7020(3) 0.7445(3) 0.0377(14) Uani 1 1 d . . . . .
N18 N 0.5425(5) 0.2130(4) 0.9040(3) 0.0338(16) Uani 1 1 d . . . . .
H18A H 0.5323 0.2123 0.8681 0.051 Uiso 1 1 calc R U . . .
H18B H 0.5272 0.2556 0.9233 0.051 Uiso 1 1 calc R U . . .
H18C H 0.6137 0.2183 0.9189 0.051 Uiso 1 1 calc R U . . .
C2 C 0.1037(6) 0.7195(4) 0.5189(3) 0.0222(16) Uani 1 1 d . . . . .
C4 C 0.9987(6) 0.8683(4) 0.5207(3) 0.0200(15) Uani 1 1 d . . . . .
O63 O 0.9208(5) 0.6242(3) 0.8070(3) 0.0396(14) Uani 1 1 d . . . . .
N4 N 0.1541(5) 0.6826(4) 0.6690(3) 0.0317(15) Uani 1 1 d . . . . .
H4A H 0.2035 0.7319 0.6733 0.047 Uiso 1 1 calc R U . . .
H4B H 0.1909 0.6494 0.6779 0.047 Uiso 1 1 calc R U . . .
H4C H 0.1101 0.6886 0.6915 0.047 Uiso 1 1 calc R U . . .
O4 O 0.1405(4) 0.7707(3) 0.4960(2) 0.0298(12) Uani 1 1 d . . . . .
O51 O 1.1455(4) 0.0199(3) 0.6983(2) 0.0272(12) Uani 1 1 d . . . . .
O50 O 0.9506(5) -0.1228(4) 0.6549(3) 0.0480(16) Uani 1 1 d D . . . .
N11 N 0.8965(5) 0.5312(3) 0.0724(3) 0.0272(14) Uani 1 1 d . . . . .
H11A H 0.8496 0.4953 0.0398 0.041 Uiso 1 1 calc R U . . .
H11B H 0.8577 0.5403 0.0971 0.041 Uiso 1 1 calc R U . . .
H11C H 0.9480 0.5105 0.0857 0.041 Uiso 1 1 calc R U . . .
O16 O -0.2358(4) 0.7208(3) 0.9722(2) 0.0346(13) Uani 1 1 d . . . . .
O76 O 0.9265(4) 0.3685(3) 0.6447(2) 0.0363(13) Uani 1 1 d D . . . .
O44 O 0.8606(5) -0.0131(3) 0.8652(3) 0.0440(15) Uani 1 1 d . . . . .
N24 N 0.4036(5) 0.8430(4) 0.4837(3) 0.0309(15) Uani 1 1 d . . . . .
H24A H 0.3310 0.8376 0.4737 0.046 Uiso 1 1 calc R U . . .
H24B H 0.4108 0.7934 0.4734 0.046 Uiso 1 1 calc R U . . .
H24C H 0.4412 0.8757 0.4668 0.046 Uiso 1 1 calc R U . . .
N23 N 0.3437(5) 0.9370(4) 0.5660(3) 0.0314(15) Uani 1 1 d . . . . .
H23A H 0.3422 0.9571 0.6014 0.047 Uiso 1 1 calc R U . . .
H23B H 0.2783 0.8969 0.5464 0.047 Uiso 1 1 calc R U . . .
H23C H 0.3546 0.9775 0.5502 0.047 Uiso 1 1 calc R U . . .
C12 C 0.6714(6) 0.9021(4) 0.5539(3) 0.0281(17) Uani 1 1 d . . . . .
O73 O 1.2818(4) 0.3683(3) 0.6703(3) 0.0391(15) Uani 1 1 d . . . . .
N9 N 1.0561(5) 0.6789(3) 0.1394(3) 0.0271(14) Uani 1 1 d . . . . .
H9A H 1.1117 0.6584 0.1450 0.041 Uiso 1 1 calc R U . . .
H9B H 1.0106 0.6644 0.1603 0.041 Uiso 1 1 calc R U . . .
H9C H 1.0850 0.7340 0.1491 0.041 Uiso 1 1 calc R U . . .
O22 O 0.7325(4) 1.0407(3) 0.5482(3) 0.0415(15) Uani 1 1 d . . . . .
N16 N -0.0922(5) 0.8166(4) 0.8564(3) 0.0352(16) Uani 1 1 d . . . . .
H16A H -0.1016 0.7630 0.8431 0.053 Uiso 1 1 calc R U . . .
H16B H -0.0620 0.8436 0.8345 0.053 Uiso 1 1 calc R U . . .
H16C H -0.1588 0.8222 0.8565 0.053 Uiso 1 1 calc R U . . .
O64 O 1.0175(5) 0.6230(4) 0.8905(3) 0.0478(16) Uani 1 1 d . . . . .
O37 O 0.6935(5) 0.2493(4) 0.8324(3) 0.0452(15) Uani 1 1 d . . . . .
C7 C -0.1712(6) 0.8629(4) 0.9712(3) 0.0237(16) Uani 1 1 d . . . . .
C26 C 0.8646(6) 0.5013(5) 0.8314(3) 0.0290(17) Uani 1 1 d . . . . .
N17 N 0.5613(5) 0.0612(4) 0.9036(3) 0.0376(17) Uani 1 1 d . . . . .
H17A H 0.5553 0.0372 0.8676 0.056 Uiso 1 1 calc R U . . .
H17B H 0.6286 0.1008 0.9196 0.056 Uiso 1 1 calc R U . . .
H17C H 0.5537 0.0234 0.9217 0.056 Uiso 1 1 calc R U . . .
O38 O 0.5718(5) 0.0904(4) 0.7761(3) 0.0515(17) Uani 1 1 d D . . . .
O65 O 0.7951(4) 0.4699(3) 0.7815(2) 0.0350(13) Uani 1 1 d D . . . .
C5 C 1.1525(6) 0.7322(4) 0.0398(3) 0.0255(16) Uani 1 1 d . . . . .
C20 C 0.8723(6) 0.0334(4) 0.8362(3) 0.0271(17) Uani 1 1 d . . . . .
C28 C 1.2129(6) 0.3973(4) 0.6836(4) 0.0321(19) Uani 1 1 d . . . . .
O69 O 0.9640(4) 0.5054(3) 0.7371(2) 0.0360(14) Uani 1 1 d . . . . .
O59 O 0.7387(5) 0.7255(4) 0.7445(3) 0.0535(17) Uani 1 1 d . . . . .
O66 O 0.8718(5) 0.4653(3) 0.8661(3) 0.0457(15) Uani 1 1 d . . . . .
O72 O 1.1315(4) 0.3629(3) 0.7032(3) 0.0352(14) Uani 1 1 d . . . . .
N14 N 0.1127(5) 0.8089(4) 0.9117(3) 0.0320(15) Uani 1 1 d . . . . .
H14A H 0.0956 0.7595 0.9173 0.048 Uiso 1 1 calc R U . . .
H14B H 0.1826 0.8403 0.9326 0.048 Uiso 1 1 calc R U . . .
H14C H 0.1081 0.8026 0.8754 0.048 Uiso 1 1 calc R U . . .
O10 O 1.2238(4) 0.7887(3) 0.0336(3) 0.0413(15) Uani 1 1 d . . . . .
O56 O 0.3975(5) 0.7369(4) 0.6862(3) 0.0519(17) Uani 1 1 d . . . . .
O52 O 1.2945(5) 0.0321(3) 0.6647(3) 0.0411(14) Uani 1 1 d . . . . .
O74 O 1.1388(5) 0.4774(4) 0.8015(3) 0.0473(16) Uani 1 1 d . . . . .
O39 O 0.7253(4) 0.2920(3) 0.7366(3) 0.0410(15) Uani 1 1 d D . . . .
C6 C 1.1643(6) 0.6461(4) 0.0322(3) 0.0239(16) Uani 1 1 d . . . . .
C24 C 0.4794(6) 0.6403(5) 0.6470(3) 0.0279(17) Uani 1 1 d . . . . .
N15 N 0.0829(5) 0.9609(4) 0.9164(3) 0.0294(15) Uani 1 1 d . . . . .
H15A H 0.1070 0.9469 0.8863 0.044 Uiso 1 1 calc R U . . .
H15B H 0.1415 0.9938 0.9459 0.044 Uiso 1 1 calc R U . . .
H15C H 0.0349 0.9875 0.9095 0.044 Uiso 1 1 calc R U . . .
O23 O 0.5884(4) 0.8525(3) 0.5635(2) 0.0289(12) Uani 1 1 d . . . . .
O53 O 1.1543(5) -0.1111(4) 0.7227(3) 0.056(2) Uani 1 1 d . . . . .
C23 C 0.4582(6) 0.6986(4) 0.6961(4) 0.0295(18) Uani 1 1 d . . . . .
O58 O 0.4325(5) 0.6291(4) 0.5973(3) 0.0425(15) Uani 1 1 d . . . . .
C25 C 0.9456(7) 0.5909(5) 0.8460(4) 0.0314(19) Uani 1 1 d . . . . .
N22 N 0.3799(5) 0.7922(4) 0.5777(3) 0.0324(16) Uani 1 1 d . . . . .
H22A H 0.3224 0.7626 0.5470 0.049 Uiso 1 1 calc R U . . .
H22B H 0.3536 0.8049 0.6072 0.049 Uiso 1 1 calc R U . . .
H22C H 0.4241 0.7626 0.5840 0.049 Uiso 1 1 calc R U . . .
O68 O 0.7598(5) 0.4497(4) 0.6639(3) 0.0518(17) Uani 1 1 d . . . . .
N21 N 0.5221(5) 0.9435(4) 0.6476(3) 0.0343(16) Uani 1 1 d . . . . .
H21A H 0.5736 0.9233 0.6616 0.052 Uiso 1 1 calc R U . . .
H21B H 0.4653 0.9324 0.6630 0.052 Uiso 1 1 calc R U . . .
H21C H 0.5532 0.9982 0.6556 0.052 Uiso 1 1 calc R U . . .
C11 C 0.6563(6) 0.9864(5) 0.5539(3) 0.0312(18) Uani 1 1 d . . . . .
O24 O 0.7518(4) 0.8862(3) 0.5438(3) 0.0424(15) Uani 1 1 d . . . . .
O47 O 0.9611(4) 0.0187(3) 0.7361(2) 0.0375(14) Uani 1 1 d . . . . .
C22 C 1.2274(7) -0.0849(5) 0.6975(4) 0.037(2) Uani 1 1 d . . . . .
O35 O 0.5158(5) 0.2217(4) 0.7472(3) 0.0410(14) Uani 1 1 d . . . . .
O62 O 0.6943(5) 0.5606(4) 0.7325(3) 0.0432(15) Uani 1 1 d . . . . .
N19 N 0.3812(5) 0.0659(4) 0.8264(3) 0.0413(18) Uani 1 1 d . . . . .
H19A H 0.3647 0.0111 0.8158 0.062 Uiso 1 1 calc R U . . .
H19B H 0.4319 0.0884 0.8101 0.062 Uiso 1 1 calc DR U . . .
H19C H 0.3189 0.0776 0.8159 0.062 Uiso 1 1 calc R U . . .
C27 C 1.2150(6) 0.4838(4) 0.6794(3) 0.0257(16) Uani 1 1 d . . . . .
O54 O 1.2916(5) -0.1188(4) 0.6824(3) 0.0539(18) Uani 1 1 d . . . . .
C18 C 0.4721(6) 0.2152(5) 0.6959(4) 0.035(2) Uani 1 1 d . . . . .
C10 C 0.4575(6) 0.0909(4) 1.0102(3) 0.0255(17) Uani 1 1 d . . . . .
C8 C -0.1644(6) 0.7744(4) 0.9633(3) 0.0261(17) Uani 1 1 d . . . . .
C17 C 0.5064(7) 0.1580(5) 0.6526(4) 0.0317(18) Uani 1 1 d . . . . .
O61 O 0.4819(5) 0.5396(4) 0.7464(3) 0.0459(15) Uani 1 1 d D . . . .
C21 C 1.2251(6) -0.0038(4) 0.6846(3) 0.0277(17) Uani 1 1 d . . . . .
Co8 Co 0.55620(8) 0.36824(6) 0.08505(4) 0.0242(2) Uani 1 1 d . . . . .
O31 O 0.4869(4) 0.3328(3) 0.0056(2) 0.0285(12) Uani 1 1 d . . . . .
O29 O 0.6465(4) 0.4657(3) 0.0733(2) 0.0312(12) Uani 1 1 d . . . . .
N31 N 0.4579(5) 0.2682(4) 0.0921(3) 0.0302(15) Uani 1 1 d . . . . .
H31A H 0.4002 0.2432 0.0610 0.045 Uiso 1 1 calc R U . . .
H31B H 0.4321 0.2810 0.1218 0.045 Uiso 1 1 calc R U . . .
H31C H 0.4963 0.2342 0.0968 0.045 Uiso 1 1 calc R U . . .
N29 N 0.4452(5) 0.4209(4) 0.0964(3) 0.0359(16) Uani 1 1 d . . . . .
H29A H 0.4670 0.4707 0.0915 0.054 Uiso 1 1 calc R U . . .
H29B H 0.4390 0.4265 0.1313 0.054 Uiso 1 1 calc R U . . .
H29C H 0.3787 0.3897 0.0716 0.054 Uiso 1 1 calc R U . . .
N30 N 0.6322(6) 0.4061(4) 0.1653(3) 0.0418(18) Uani 1 1 d . . . . .
H30A H 0.6617 0.3691 0.1740 0.063 Uiso 1 1 calc R U . . .
H30B H 0.5828 0.4118 0.1847 0.063 Uiso 1 1 calc R U . . .
H30C H 0.6869 0.4547 0.1740 0.063 Uiso 1 1 calc R U . . .
O32 O 0.4925(5) 0.3782(4) -0.0686(3) 0.0419(14) Uani 1 1 d . . . . .
O30 O 0.6544(4) 0.5263(3) 0.0051(3) 0.0390(14) Uani 1 1 d . . . . .
N32 N 0.6657(5) 0.3131(4) 0.0704(3) 0.0379(17) Uani 1 1 d . . . . .
H32A H 0.6290 0.2609 0.0486 0.057 Uiso 1 1 calc R U . . .
H32B H 0.7075 0.3135 0.1030 0.057 Uiso 1 1 calc R U . . .
H32C H 0.7102 0.3399 0.0531 0.057 Uiso 1 1 calc R U . . .
C16 C 0.5248(6) 0.3882(5) -0.0185(4) 0.0286(17) Uani 1 1 d . . . . .
C15 C 0.6158(6) 0.4684(4) 0.0231(4) 0.0302(18) Uani 1 1 d . . . . .
H50A H 0.878(3) -0.152(4) 0.650(3) 0.045 Uiso 1 1 d D U . . .
H50B H 0.976(6) -0.122(5) 0.624(2) 0.045 Uiso 1 1 d D U . . .
H76A H 0.960(3) 0.3478(19) 0.6194(10) 0.045 Uiso 1 1 d D U . . .
H76B H 0.860(3) 0.377(4) 0.6359(13) 0.045 Uiso 1 1 d D U . . .
H39A H 0.718(5) 0.3368(11) 0.760(3) 0.045 Uiso 1 1 d D U . . .
H39B H 0.792(3) 0.294(4) 0.731(3) 0.045 Uiso 1 1 d D U . . .
H61A H 0.512(3) 0.500(2) 0.753(2) 0.045 Uiso 1 1 d D U . . .
H61B H 0.429(5) 0.531(4) 0.7138(19) 0.045 Uiso 1 1 d D U . . .
Co7 Co 0.46022(8) 0.37547(5) 0.55263(4) 0.0216(2) Uani 1 1 d . . . . .
O25 O 0.5787(4) 0.3329(3) 0.5433(2) 0.0295(12) Uani 1 1 d . . . . .
O27 O 0.5599(4) 0.4769(3) 0.5510(2) 0.0296(12) Uani 1 1 d . . . . .
N27 N 0.3998(5) 0.3417(4) 0.4708(3) 0.0334(16) Uani 1 1 d . . . . .
H27A H 0.3341 0.3498 0.4621 0.050 Uiso 1 1 calc R U . . .
H27B H 0.3896 0.2882 0.4563 0.050 Uiso 1 1 calc R U . . .
H27C H 0.4482 0.3717 0.4565 0.050 Uiso 1 1 calc R U . . .
N25 N 0.5180(5) 0.4102(4) 0.6342(3) 0.0377(17) Uani 1 1 d . . . . .
H25A H 0.5727 0.3902 0.6438 0.057 Uiso 1 1 calc R U . . .
H25B H 0.4625 0.3910 0.6489 0.057 Uiso 1 1 calc R U . . .
H25C H 0.5452 0.4654 0.6474 0.057 Uiso 1 1 calc R U . . .
O26 O 0.7483(4) 0.3718(3) 0.5303(3) 0.0394(14) Uani 1 1 d . . . . .
C13 C 0.6660(6) 0.3863(5) 0.5395(3) 0.0276(17) Uani 1 1 d . . . . .
N26 N 0.3430(5) 0.4230(4) 0.5604(3) 0.0310(15) Uani 1 1 d . . . . .
H26A H 0.3389 0.4330 0.5958 0.046 Uiso 1 1 calc R U . . .
H26B H 0.2770 0.3875 0.5371 0.046 Uiso 1 1 calc R U . . .
H26C H 0.3592 0.4703 0.5518 0.046 Uiso 1 1 calc R U . . .
O28 O 0.7354(4) 0.5317(3) 0.5468(3) 0.0410(15) Uani 1 1 d . . . . .
N28 N 0.3716(5) 0.2698(4) 0.5563(3) 0.0318(15) Uani 1 1 d . . . . .
H28A H 0.3294 0.2376 0.5218 0.048 Uiso 1 1 calc R U . . .
H28B H 0.3271 0.2775 0.5783 0.048 Uiso 1 1 calc R U . . .
H28C H 0.4173 0.2454 0.5706 0.048 Uiso 1 1 calc R U . . .
C14 C 0.6558(6) 0.4735(4) 0.5469(3) 0.0296(18) Uani 1 1 d . . . . .

loop_
_atom_site_aniso_label
_atom_site_aniso_U_11
_atom_site_aniso_U_22
_atom_site_aniso_U_33
_atom_site_aniso_U_23
_atom_site_aniso_U_13
_atom_site_aniso_U_12
O6W 0.087(6) 0.084(6) 0.084(6) 0.046(5) 0.050(5) 0.040(5)
O3W 0.057(5) 0.086(6) 0.080(6) 0.023(5) 0.024(4) -0.011(4)
O4W 0.087(6) 0.095(7) 0.073(6) 0.008(5) 0.018(5) 0.028(5)
O2W 0.076(5) 0.043(4) 0.080(6) 0.025(4) -0.005(4) -0.006(4)
O5W 0.073(6) 0.095(6) 0.079(7) 0.014(5) 0.024(5) -0.012(5)
O1W 0.191(10) 0.032(4) 0.124(9) 0.028(5) -0.020(7) 0.020(6)
O10W 0.131(8) 0.077(6) 0.129(9) 0.054(6) 0.073(7) 0.050(6)
O9W 0.223(12) 0.112(8) 0.114(9) 0.069(7) 0.057(9) 0.092(9)
O8W 0.297(17) 0.314(19) 0.183(14) 0.185(14) 0.174(14) 0.222(16)
O7W 0.154(10) 0.194(13) 0.163(12) 0.121(11) 0.047(9) 0.093(10)
Mo1 0.0208(3) 0.0322(3) 0.0322(4) 0.0132(3) 0.0126(3) 0.0124(3)
Mo2 0.0203(3) 0.0264(3) 0.0233(4) 0.0114(3) 0.0088(3) 0.0119(3)
Mo4 0.0212(3) 0.0276(3) 0.0350(4) 0.0107(3) 0.0055(3) 0.0105(3)
Mo6 0.0177(3) 0.0296(3) 0.0311(4) 0.0146(3) 0.0113(3) 0.0108(3)
Mo3 0.0267(4) 0.0369(4) 0.0312(4) 0.0187(3) 0.0163(3) 0.0206(3)
Mo5 0.0343(4) 0.0496(4) 0.0315(4) 0.0203(3) 0.0160(3) 0.0284(3)
Co3 0.0197(5) 0.0178(4) 0.0237(6) 0.0081(4) 0.0085(4) 0.0067(4)
Co1 0.0174(5) 0.0167(4) 0.0255(6) 0.0117(4) 0.0077(4) 0.0066(4)
Co6 0.0178(5) 0.0178(5) 0.0301(6) 0.0100(4) 0.0091(4) 0.0067(4)
Co5 0.0186(5) 0.0279(5) 0.0290(6) 0.0105(4) 0.0103(4) 0.0065(4)
Co2 0.0189(5) 0.0134(4) 0.0250(6) 0.0104(4) 0.0075(4) 0.0056(4)
Co4 0.0199(5) 0.0168(4) 0.0261(6) 0.0101(4) 0.0096(4) 0.0061(4)
O1 0.021(3) 0.022(2) 0.022(3) 0.008(2) 0.005(2) 0.006(2)
O60 0.044(4) 0.057(4) 0.044(4) 0.017(3) 0.014(3) 0.023(3)
O36 0.052(4) 0.067(5) 0.069(5) 0.017(4) 0.009(4) 0.045(4)
O71 0.029(3) 0.032(3) 0.049(4) 0.024(3) 0.019(3) 0.008(2)
O11 0.027(3) 0.018(2) 0.030(3) 0.008(2) 0.011(2) 0.007(2)
O33 0.026(3) 0.026(3) 0.033(3) 0.010(2) 0.008(2) 0.013(2)
O41 0.030(3) 0.016(2) 0.030(3) 0.010(2) 0.007(2) 0.006(2)
O46 0.037(3) 0.054(4) 0.032(4) 0.004(3) -0.003(3) 0.012(3)
O67 0.092(5) 0.057(4) 0.071(5) 0.036(4) 0.045(5) 0.045(4)
O19 0.025(3) 0.024(3) 0.034(3) 0.016(2) 0.009(2) 0.007(2)
O7 0.027(3) 0.018(2) 0.026(3) 0.009(2) 0.004(2) 0.007(2)
O57 0.037(3) 0.039(3) 0.031(3) 0.012(3) 0.011(3) 0.019(3)
O70 0.028(3) 0.024(3) 0.048(4) 0.020(2) 0.019(3) 0.014(2)
N13 0.021(3) 0.028(3) 0.028(4) 0.011(3) 0.006(3) 0.010(3)
O5 0.021(3) 0.017(2) 0.029(3) 0.012(2) 0.007(2) 0.0024(19)
O3 0.020(3) 0.022(2) 0.029(3) 0.013(2) 0.007(2) 0.002(2)
O15 0.020(3) 0.023(2) 0.038(3) 0.014(2) 0.012(2) 0.008(2)
O2 0.030(3) 0.039(3) 0.024(3) 0.011(2) 0.008(3) 0.013(2)
O9 0.027(3) 0.023(3) 0.036(3) 0.014(2) 0.013(2) 0.011(2)
O45 0.035(3) 0.051(4) 0.040(4) 0.024(3) 0.022(3) 0.016(3)
O12 0.021(3) 0.034(3) 0.047(4) 0.014(3) 0.017(3) 0.013(2)
O75 0.027(3) 0.046(3) 0.049(4) 0.031(3) 0.025(3) 0.010(3)
N6 0.024(3) 0.022(3) 0.026(4) 0.008(3) 0.005(3) 0.007(3)
O21 0.027(3) 0.022(3) 0.046(4) 0.015(2) 0.018(3) 0.009(2)
O20 0.035(3) 0.037(3) 0.035(4) 0.018(3) 0.015(3) 0.013(2)
O42 0.042(3) 0.034(3) 0.026(3) 0.007(2) -0.003(3) 0.011(3)
O17 0.027(3) 0.029(3) 0.035(4) 0.006(2) 0.007(3) 0.005(2)
O14 0.028(3) 0.034(3) 0.056(4) 0.019(3) 0.018(3) 0.015(2)
O6 0.029(3) 0.029(3) 0.045(4) 0.026(3) 0.013(3) 0.010(2)
N12 0.027(3) 0.036(4) 0.026(4) 0.009(3) 0.006(3) 0.010(3)
N10 0.027(4) 0.026(3) 0.039(4) 0.009(3) 0.014(3) 0.011(3)
N7 0.025(3) 0.021(3) 0.039(4) 0.014(3) 0.011(3) 0.011(3)
N3 0.039(4) 0.030(3) 0.037(4) 0.019(3) 0.018(3) 0.026(3)
O13 0.022(3) 0.020(2) 0.037(3) 0.014(2) 0.013(2) 0.009(2)
O48 0.038(4) 0.102(6) 0.037(4) 0.022(4) 0.012(3) 0.031(4)
O8 0.038(3) 0.034(3) 0.023(3) 0.009(2) 0.008(3) 0.014(2)
O49 0.055(4) 0.078(5) 0.079(5) 0.056(4) 0.049(4) 0.034(4)
C3 0.021(4) 0.018(3) 0.032(5) 0.012(3) 0.013(3) 0.013(3)
N5 0.036(4) 0.023(3) 0.032(4) 0.013(3) 0.012(3) 0.016(3)
N20 0.022(3) 0.039(4) 0.045(5) 0.021(3) 0.011(3) 0.013(3)
C9 0.017(4) 0.029(4) 0.040(5) 0.013(4) 0.018(4) 0.012(3)
N2 0.021(3) 0.025(3) 0.033(4) 0.013(3) 0.012(3) 0.010(3)
N1 0.022(3) 0.025(3) 0.040(4) 0.017(3) 0.011(3) 0.010(3)
O40 0.027(3) 0.031(3) 0.043(4) 0.018(3) 0.012(3) 0.020(2)
N8 0.015(3) 0.021(3) 0.032(4) 0.013(3) 0.010(3) 0.006(2)
C19 0.028(4) 0.022(4) 0.029(5) 0.007(3) 0.007(4) 0.014(3)
O34 0.044(4) 0.056(4) 0.045(4) 0.019(3) 0.011(3) 0.022(3)
O43 0.018(3) 0.029(3) 0.031(3) 0.014(2) 0.004(2) 0.004(2)
C1 0.021(4) 0.025(4) 0.026(4) 0.012(3) 0.010(3) 0.016(3)
O18 0.023(3) 0.032(3) 0.059(4) 0.023(3) 0.019(3) 0.007(2)
O55 0.040(3) 0.034(3) 0.043(4) 0.009(3) 0.009(3) 0.025(3)
N18 0.028(4) 0.042(4) 0.037(4) 0.020(3) 0.017(3) 0.008(3)
C2 0.020(4) 0.023(4) 0.037(5) 0.017(3) 0.014(3) 0.017(3)
C4 0.023(4) 0.018(3) 0.026(5) 0.009(3) 0.013(3) 0.011(3)
O63 0.058(4) 0.031(3) 0.044(4) 0.018(3) 0.024(3) 0.025(3)
N4 0.022(3) 0.035(4) 0.034(4) 0.013(3) 0.006(3) 0.004(3)
O4 0.031(3) 0.031(3) 0.040(4) 0.024(3) 0.015(3) 0.014(2)
O51 0.033(3) 0.024(3) 0.034(3) 0.016(2) 0.013(3) 0.016(2)
O50 0.045(4) 0.048(4) 0.038(4) 0.004(3) 0.021(3) -0.002(3)
N11 0.022(3) 0.028(3) 0.036(4) 0.013(3) 0.013(3) 0.009(3)
O16 0.024(3) 0.034(3) 0.049(4) 0.024(3) 0.015(3) 0.002(2)
O76 0.038(3) 0.037(3) 0.039(4) 0.012(3) 0.012(3) 0.018(3)
O44 0.046(4) 0.038(3) 0.049(4) 0.032(3) 0.009(3) 0.005(3)
N24 0.032(4) 0.029(3) 0.032(4) 0.006(3) 0.008(3) 0.015(3)
N23 0.028(4) 0.032(3) 0.043(4) 0.015(3) 0.016(3) 0.017(3)
C12 0.019(4) 0.028(4) 0.031(5) 0.007(3) -0.001(3) 0.005(3)
O73 0.028(3) 0.031(3) 0.067(4) 0.013(3) 0.020(3) 0.020(3)
N9 0.032(4) 0.023(3) 0.024(4) 0.007(3) 0.008(3) 0.007(3)
O22 0.024(3) 0.041(3) 0.060(4) 0.030(3) 0.012(3) 0.001(3)
N16 0.037(4) 0.033(4) 0.034(4) 0.016(3) 0.010(3) 0.005(3)
O64 0.058(4) 0.035(3) 0.038(4) 0.004(3) 0.008(3) 0.006(3)
O37 0.036(3) 0.068(4) 0.039(4) 0.013(3) 0.020(3) 0.025(3)
C7 0.020(4) 0.027(4) 0.024(4) 0.007(3) 0.009(3) 0.006(3)
C26 0.034(4) 0.031(4) 0.029(5) 0.013(4) 0.013(4) 0.016(4)
N17 0.031(4) 0.034(4) 0.046(5) 0.010(3) 0.012(3) 0.008(3)
O38 0.044(4) 0.056(4) 0.067(5) 0.040(4) 0.026(4) 0.011(3)
O65 0.035(3) 0.037(3) 0.039(4) 0.017(3) 0.015(3) 0.014(3)
C5 0.021(4) 0.025(4) 0.037(5) 0.017(3) 0.009(3) 0.011(3)
C20 0.031(4) 0.029(4) 0.027(5) 0.010(3) 0.012(4) 0.014(3)
C28 0.029(4) 0.025(4) 0.043(5) 0.011(4) 0.015(4) 0.007(3)
O69 0.031(3) 0.037(3) 0.051(4) 0.012(3) 0.018(3) 0.025(3)
O59 0.035(3) 0.053(4) 0.059(5) 0.023(3) 0.008(3) -0.005(3)
O66 0.060(4) 0.036(3) 0.042(4) 0.022(3) 0.008(3) 0.013(3)
O72 0.036(3) 0.028(3) 0.061(4) 0.026(3) 0.028(3) 0.019(2)
N14 0.036(4) 0.025(3) 0.042(4) 0.010(3) 0.017(3) 0.016(3)
O10 0.033(3) 0.030(3) 0.067(4) 0.030(3) 0.018(3) 0.005(2)
O56 0.044(4) 0.046(4) 0.076(5) 0.019(3) 0.011(3) 0.034(3)
O52 0.036(3) 0.042(3) 0.046(4) 0.016(3) 0.023(3) 0.005(3)
O74 0.031(3) 0.068(4) 0.039(4) 0.017(3) 0.001(3) 0.017(3)
O39 0.033(3) 0.024(3) 0.063(5) 0.010(3) 0.019(3) 0.003(2)
C6 0.022(4) 0.026(4) 0.027(4) 0.012(3) 0.007(3) 0.008(3)
C24 0.015(4) 0.039(4) 0.033(5) 0.023(4) 0.005(3) 0.004(3)
N15 0.025(3) 0.025(3) 0.042(4) 0.016(3) 0.013(3) 0.007(3)
O23 0.018(3) 0.021(3) 0.056(4) 0.020(2) 0.012(3) 0.011(2)
O53 0.068(4) 0.059(4) 0.098(6) 0.061(4) 0.062(4) 0.052(4)
C23 0.017(4) 0.022(4) 0.048(6) 0.008(4) 0.009(4) 0.008(3)
O58 0.033(3) 0.058(4) 0.046(4) 0.030(3) 0.011(3) 0.018(3)
C25 0.048(5) 0.024(4) 0.038(5) 0.014(4) 0.025(5) 0.023(4)
N22 0.026(4) 0.029(3) 0.045(5) 0.018(3) 0.013(3) 0.006(3)
O68 0.054(4) 0.069(4) 0.036(4) 0.005(3) 0.015(3) 0.035(3)
N21 0.033(4) 0.038(4) 0.032(4) 0.013(3) 0.005(3) 0.012(3)
C11 0.025(4) 0.029(4) 0.031(5) 0.011(3) 0.000(4) 0.001(3)
O24 0.024(3) 0.043(3) 0.061(4) 0.009(3) 0.019(3) 0.015(3)
O47 0.036(3) 0.040(3) 0.048(4) 0.010(3) 0.020(3) 0.027(3)
C22 0.031(5) 0.043(5) 0.043(6) 0.016(4) 0.014(4) 0.019(4)
O35 0.031(3) 0.050(4) 0.040(4) 0.003(3) 0.009(3) 0.020(3)
O62 0.042(3) 0.052(4) 0.052(4) 0.022(3) 0.021(3) 0.031(3)
N19 0.026(4) 0.057(5) 0.033(4) 0.007(3) 0.014(3) 0.006(3)
C27 0.022(4) 0.027(4) 0.027(4) 0.010(3) 0.003(3) 0.009(3)
O54 0.056(4) 0.065(4) 0.070(5) 0.026(4) 0.030(4) 0.050(4)
C18 0.018(4) 0.035(4) 0.057(6) 0.011(4) 0.006(4) 0.019(3)
C10 0.021(4) 0.028(4) 0.036(5) 0.013(3) 0.017(4) 0.013(3)
C8 0.020(4) 0.025(4) 0.034(5) 0.014(3) 0.009(3) 0.003(3)
C17 0.029(4) 0.027(4) 0.042(6) 0.013(4) 0.015(4) 0.009(3)
O61 0.051(4) 0.042(3) 0.053(5) 0.022(3) 0.019(3) 0.018(3)
C21 0.024(4) 0.028(4) 0.029(5) 0.009(3) 0.010(4) 0.005(3)
Co8 0.0191(5) 0.0242(5) 0.0288(6) 0.0087(4) 0.0090(5) 0.0046(4)
O31 0.031(3) 0.027(3) 0.026(3) 0.008(2) 0.008(2) 0.007(2)
O29 0.029(3) 0.029(3) 0.032(3) 0.008(2) 0.008(3) 0.006(2)
N31 0.022(3) 0.027(3) 0.045(4) 0.013(3) 0.017(3) 0.006(3)
N29 0.030(4) 0.030(4) 0.046(5) 0.007(3) 0.014(3) 0.010(3)
N30 0.036(4) 0.056(5) 0.029(4) 0.012(3) 0.008(3) 0.010(3)
O32 0.040(3) 0.053(4) 0.035(4) 0.021(3) 0.010(3) 0.014(3)
O30 0.032(3) 0.033(3) 0.059(4) 0.025(3) 0.019(3) 0.009(2)
N32 0.032(4) 0.041(4) 0.050(5) 0.020(3) 0.020(4) 0.014(3)
C16 0.027(4) 0.031(4) 0.034(5) 0.011(4) 0.014(4) 0.014(3)
C15 0.017(4) 0.027(4) 0.044(6) 0.008(4) 0.014(4) 0.002(3)
Co7 0.0159(5) 0.0181(5) 0.0320(6) 0.0089(4) 0.0098(4) 0.0046(4)
O25 0.022(3) 0.018(2) 0.052(4) 0.011(2) 0.016(3) 0.006(2)
O27 0.028(3) 0.022(3) 0.048(4) 0.015(2) 0.022(3) 0.011(2)
N27 0.030(4) 0.036(4) 0.035(4) 0.009(3) 0.009(3) 0.015(3)
N25 0.034(4) 0.050(4) 0.026(4) 0.009(3) 0.010(3) 0.011(3)
O26 0.023(3) 0.046(3) 0.059(4) 0.018(3) 0.022(3) 0.017(3)
C13 0.027(4) 0.033(4) 0.028(5) 0.012(3) 0.008(4) 0.016(3)
N26 0.026(3) 0.029(3) 0.043(4) 0.011(3) 0.017(3) 0.012(3)
O28 0.027(3) 0.036(3) 0.065(4) 0.030(3) 0.016(3) 0.004(2)
N28 0.022(3) 0.024(3) 0.047(5) 0.017(3) 0.010(3) 0.001(3)
C14 0.026(4) 0.023(4) 0.038(5) 0.011(3) 0.011(4) 0.004(3)

loop_
_atom_type_symbol
_atom_type_description
_atom_type_scat_dispersion_real
_atom_type_scat_dispersion_imag
_atom_type_scat_source
C C 0.0033 0.0016 'International Tables Vol C Tables 4.2.6.8 and 6.1.1.4'
H H 0.0000 0.0000 'International Tables Vol C Tables 4.2.6.8 and 6.1.1.4'
N N 0.0061 0.0033 'International Tables Vol C Tables 4.2.6.8 and 6.1.1.4'
O O 0.0106 0.0060 'International Tables Vol C Tables 4.2.6.8 and 6.1.1.4'
Co Co 0.3494 0.9721 'International Tables Vol C Tables 4.2.6.8 and 6.1.1.4'
Mo Mo -1.6832 0.6857 'International Tables Vol C Tables 4.2.6.8 and 6.1.1.4'

loop_
_geom_angle_atom_site_label_1
_geom_angle_atom_site_label_2
_geom_angle_atom_site_label_3
_geom_angle
_geom_angle_site_symmetry_1
_geom_angle_site_symmetry_3
_geom_angle_publ_flag
O38 Mo1 O37 103.4(3) . . ?
O38 Mo1 O40 104.0(3) . . ?
O37 Mo1 O40 102.5(2) . . ?
O38 Mo1 O35 95.4(3) . . ?
O37 Mo1 O35 88.1(2) . . ?
O40 Mo1 O35 154.8(2) . . ?
O38 Mo1 O33 93.4(3) . . ?
O37 Mo1 O33 156.4(2) . . ?
O40 Mo1 O33 89.2(2) . . ?
O35 Mo1 O33 73.6(2) . . ?
O38 Mo1 O39 167.4(3) . . ?
O37 Mo1 O39 85.4(3) . . ?
O40 Mo1 O39 82.4(2) . . ?
O35 Mo1 O39 75.7(2) . . ?
O33 Mo1 O39 75.7(2) . . ?
O46 Mo2 O45 104.4(3) . . ?
O46 Mo2 O40 97.5(3) . . ?
O45 Mo2 O40 98.1(2) . . ?
O46 Mo2 O47 93.3(3) . . ?
O45 Mo2 O47 94.7(2) . . ?
O40 Mo2 O47 160.7(2) . . ?
O46 Mo2 O43 95.0(2) . . ?
O45 Mo2 O43 159.9(2) . . ?
O40 Mo2 O43 84.40(19) . . ?
O47 Mo2 O43 78.7(2) . . ?
O46 Mo2 O41 166.7(2) . . ?
O45 Mo2 O41 88.1(2) . . ?
O40 Mo2 O41 85.0(2) . . ?
O47 Mo2 O41 81.0(2) . . ?
O43 Mo2 O41 72.13(18) . . ?
O60 Mo4 O59 103.8(3) . . ?
O60 Mo4 O62 105.6(3) . . ?
O59 Mo4 O62 99.3(3) . . ?
O60 Mo4 O55 92.5(2) . . ?
O59 Mo4 O55 94.9(3) . . ?
O62 Mo4 O55 153.5(3) . . ?
O60 Mo4 O57 160.0(2) . . ?
O59 Mo4 O57 92.0(3) . . ?
O62 Mo4 O57 83.4(2) . . ?
O55 Mo4 O57 73.8(2) . . ?
O60 Mo4 O61 86.6(3) . . ?
O59 Mo4 O61 168.5(3) . . ?
O62 Mo4 O61 82.3(2) . . ?
O55 Mo4 O61 79.5(2) . . ?
O57 Mo4 O61 76.8(2) . . ?
O74 Mo6 O75 101.7(3) . . ?
O74 Mo6 O69 103.4(3) . . ?
O75 Mo6 O69 105.9(2) . . ?
O74 Mo6 O72 93.3(3) . . ?
O75 Mo6 O72 91.2(2) . . ?
O69 Mo6 O72 152.8(2) . . ?
O74 Mo6 O70 95.1(3) . . ?
O75 Mo6 O70 158.2(2) . . ?
O69 Mo6 O70 83.3(2) . . ?
O72 Mo6 O70 73.87(18) . . ?
O74 Mo6 O76 170.5(2) . . ?
O75 Mo6 O76 81.7(2) . . ?
O69 Mo6 O76 83.9(2) . . ?
O72 Mo6 O76 77.7(2) . . ?
O70 Mo6 O76 79.7(2) . . ?
O49 Mo3 O48 101.8(3) . . ?
O49 Mo3 O47 105.9(3) . . ?
O48 Mo3 O47 101.5(3) . . ?
O49 Mo3 O53 90.1(3) . . ?
O48 Mo3 O53 93.2(3) . . ?
O47 Mo3 O53 155.4(2) . . ?
O49 Mo3 O51 157.3(3) . . ?
O48 Mo3 O51 94.3(3) . . ?
O47 Mo3 O51 86.2(2) . . ?
O53 Mo3 O51 72.97(19) . . ?
O49 Mo3 O50 83.3(3) . . ?
O48 Mo3 O50 169.6(2) . . ?
O47 Mo3 O50 85.6(3) . . ?
O53 Mo3 O50 77.6(3) . . ?
O51 Mo3 O50 78.4(2) . . ?
O67 Mo5 O68 105.3(3) . . ?
O67 Mo5 O62 100.5(3) . . ?
O68 Mo5 O62 98.0(3) . . ?
O67 Mo5 O69 94.7(3) . . ?
O68 Mo5 O69 90.7(2) . . ?
O62 Mo5 O69 159.8(2) . . ?
O67 Mo5 O65 159.8(3) . . ?
O68 Mo5 O65 93.8(3) . . ?
O62 Mo5 O65 83.0(2) . . ?
O69 Mo5 O65 78.2(2) . . ?
O67 Mo5 O63 87.1(3) . . ?
O68 Mo5 O63 164.3(3) . . ?
O62 Mo5 O63 89.0(2) . . ?
O69 Mo5 O63 78.5(2) . . ?
O65 Mo5 O63 73.0(2) . . ?
O11 Co3 O9 84.89(19) . . ?
O11 Co3 N11 89.8(2) . . ?
O9 Co3 N11 173.8(2) . . ?
O11 Co3 N9 91.7(2) . . ?
O9 Co3 N9 87.6(2) . . ?
N11 Co3 N9 89.4(3) . . ?
O11 Co3 N10 176.8(2) . . ?
O9 Co3 N10 92.5(2) . . ?
N11 Co3 N10 92.9(2) . . ?
N9 Co3 N10 89.9(3) . . ?
O11 Co3 N12 88.3(2) . . ?
O9 Co3 N12 91.6(2) . . ?
N11 Co3 N12 91.5(3) . . ?
N9 Co3 N12 179.2(3) . . ?
N10 Co3 N12 90.0(3) . . ?
O3 Co1 O1 85.4(2) . . ?
O3 Co1 N2 174.4(2) . . ?
O1 Co1 N2 89.2(2) . . ?
O3 Co1 N4 92.1(2) . . ?
O1 Co1 N4 177.5(2) . . ?
N2 Co1 N4 93.3(3) . . ?
O3 Co1 N3 89.6(2) . . ?
O1 Co1 N3 89.5(2) . . ?
N2 Co1 N3 89.4(2) . . ?
N4 Co1 N3 90.5(3) . . ?
O3 Co1 N1 89.7(2) . . ?
O1 Co1 N1 89.3(2) . . ?
N2 Co1 N1 91.3(2) . . ?
N4 Co1 N1 90.7(3) . . ?
N3 Co1 N1 178.6(3) . . ?
O21 Co6 O23 85.2(2) . . ?
O21 Co6 N22 175.4(2) . . ?
O23 Co6 N22 90.4(2) . . ?
O21 Co6 N23 91.8(2) . . ?
O23 Co6 N23 176.5(2) . . ?
N22 Co6 N23 92.6(3) . . ?
O21 Co6 N21 89.3(3) . . ?
O23 Co6 N21 92.4(3) . . ?
N22 Co6 N21 89.3(3) . . ?
N23 Co6 N21 89.3(3) . . ?
O21 Co6 N24 90.6(2) . . ?
O23 Co6 N24 89.7(2) . . ?
N22 Co6 N24 91.0(3) . . ?
N23 Co6 N24 88.5(3) . . ?
N21 Co6 N24 177.8(3) . . ?
O19 Co5 O17 85.7(2) . . ?
O19 Co5 N19 176.2(3) . . ?
O17 Co5 N19 90.7(3) . . ?
O19 Co5 N18 90.5(2) . . ?
O17 Co5 N18 176.2(3) . . ?
N19 Co5 N18 93.1(3) . . ?
O19 Co5 N17 88.6(3) . . ?
O17 Co5 N17 90.2(2) . . ?
N19 Co5 N17 90.1(3) . . ?
N18 Co5 N17 89.8(3) . . ?
O19 Co5 N20 90.0(2) . . ?
O17 Co5 N20 89.8(2) . . ?
N19 Co5 N20 91.3(3) . . ?
N18 Co5 N20 90.1(3) . . ?
N17 Co5 N20 178.6(3) . . ?
O5 Co2 O7 84.8(2) . . ?
O5 Co2 N8 174.7(2) . . ?
O7 Co2 N8 90.1(2) . . ?
O5 Co2 N6 92.5(2) . . ?
O7 Co2 N6 177.3(2) . . ?
N8 Co2 N6 92.6(3) . . ?
O5 Co2 N5 89.3(2) . . ?
O7 Co2 N5 88.3(2) . . ?
N8 Co2 N5 89.1(2) . . ?
N6 Co2 N5 91.8(3) . . ?
O5 Co2 N7 88.9(2) . . ?
O7 Co2 N7 89.8(2) . . ?
N8 Co2 N7 92.6(2) . . ?
N6 Co2 N7 89.9(3) . . ?
N5 Co2 N7 177.5(3) . . ?
O15 Co4 O13 85.28(19) . . ?
O15 Co4 N15 174.9(2) . . ?
O13 Co4 N15 90.5(2) . . ?
O15 Co4 N14 91.8(2) . . ?
O13 Co4 N14 176.3(2) . . ?
N15 Co4 N14 92.5(3) . . ?
O15 Co4 N13 90.5(2) . . ?
O13 Co4 N13 87.4(2) . . ?
N15 Co4 N13 92.2(3) . . ?
N14 Co4 N13 90.5(3) . . ?
O15 Co4 N16 87.2(2) . . ?
O13 Co4 N16 90.4(3) . . ?
N15 Co4 N16 89.9(3) . . ?
N14 Co4 N16 91.6(3) . . ?
N13 Co4 N16 177.0(2) . . ?
C1 O1 Co1 112.9(5) . . ?
C6 O11 Co3 113.5(4) . . ?
C17 O33 Mo1 119.1(5) . . ?
C19 O41 Mo2 117.8(4) . . ?
C10 O19 Co5 112.8(5) . . ?
C4 O7 Co2 114.3(5) . . ?
C24 O57 Mo4 117.1(5) . . ?
C27 O70 Mo6 116.9(4) . . ?
C3 O5 Co2 113.6(4) . . ?
C2 O3 Co1 113.1(4) . . ?
C8 O15 Co4 113.2(4) . . ?
C5 O9 Co3 113.4(4) . . ?
C11 O21 Co6 113.3(4) . . ?
C9 O17 Co5 112.8(5) . . ?
C7 O13 Co4 113.4(4) . . ?
O6 C3 O5 125.6(7) . . ?
O6 C3 C4 120.0(7) . . ?
O5 C3 C4 114.4(6) . . ?
O18 C9 O17 125.1(8) . . ?
O18 C9 C10 120.4(8) . . ?
O17 C9 C10 114.5(6) . . ?
Mo1 O40 Mo2 154.7(3) . . ?
O42 C19 O41 127.8(7) . . ?
O42 C19 C20 120.0(7) . . ?
O41 C19 C20 112.2(6) . . ?
C20 O43 Mo2 118.6(4) . . ?
O2 C1 O1 124.0(7) . . ?
O2 C1 C2 121.9(6) . . ?
O1 C1 C2 114.1(6) . . ?
C23 O55 Mo4 121.8(5) . . ?
O4 C2 O3 125.1(7) . . ?
O4 C2 C1 120.3(7) . . ?
O3 C2 C1 114.5(6) . . ?
O8 C4 O7 124.7(7) . . ?
O8 C4 C3 122.4(6) . . ?
O7 C4 C3 112.9(6) . . ?
C25 O63 Mo5 116.0(5) . . ?
C21 O51 Mo3 119.1(4) . . ?
O24 C12 O23 125.3(7) . . ?
O24 C12 C11 121.8(7) . . ?
O23 C12 C11 112.8(6) . . ?
O14 C7 O13 125.9(7) . . ?
O14 C7 C8 119.5(6) . . ?
O13 C7 C8 114.6(6) . . ?
O66 C26 O65 124.9(7) . . ?
O66 C26 C25 118.8(8) . . ?
O65 C26 C25 116.3(7) . . ?
C26 O65 Mo5 116.9(5) . . ?
O10 C5 O9 125.5(6) . . ?
O10 C5 C6 121.2(6) . . ?
O9 C5 C6 113.3(6) . . ?
O44 C20 O43 126.9(7) . . ?
O44 C20 C19 118.6(7) . . ?
O43 C20 C19 114.5(6) . . ?
O73 C28 O72 126.3(7) . . ?
O73 C28 C27 121.3(6) . . ?
O72 C28 C27 112.4(6) . . ?
Mo6 O69 Mo5 154.8(3) . . ?
C28 O72 Mo6 119.6(4) . . ?
O12 C6 O11 124.8(6) . . ?
O12 C6 C5 120.4(6) . . ?
O11 C6 C5 114.8(6) . . ?
O58 C24 O57 124.6(8) . . ?
O58 C24 C23 122.2(7) . . ?
O57 C24 C23 113.1(7) . . ?
C12 O23 Co6 113.4(4) . . ?
C22 O53 Mo3 121.3(5) . . ?
O56 C23 O55 127.5(8) . . ?
O56 C23 C24 119.7(8) . . ?
O55 C23 C24 112.6(6) . . ?
O64 C25 O63 127.8(8) . . ?
O64 C25 C26 120.4(7) . . ?
O63 C25 C26 111.7(8) . . ?
O22 C11 O21 126.1(7) . . ?
O22 C11 C12 119.1(7) . . ?
O21 C11 C12 114.7(6) . . ?
Mo3 O47 Mo2 173.4(4) . . ?
O54 C22 O53 126.5(8) . . ?
O54 C22 C21 120.5(7) . . ?
O53 C22 C21 113.0(6) . . ?
C18 O35 Mo1 119.5(5) . . ?
Mo4 O62 Mo5 143.7(3) . . ?
O71 C27 O70 125.8(7) . . ?
O71 C27 C28 119.2(6) . . ?
O70 C27 C28 115.0(6) . . ?
O36 C18 O35 126.2(8) . . ?
O36 C18 C17 119.3(9) . . ?
O35 C18 C17 114.4(6) . . ?
O20 C10 O19 124.1(7) . . ?
O20 C10 C9 122.0(7) . . ?
O19 C10 C9 113.9(7) . . ?
O16 C8 O15 125.8(7) . . ?
O16 C8 C7 120.7(6) . . ?
O15 C8 C7 113.4(5) . . ?
O34 C17 O33 127.2(7) . . ?
O34 C17 C18 121.0(7) . . ?
O33 C17 C18 111.8(7) . . ?
O52 C21 O51 126.0(7) . . ?
O52 C21 C22 121.0(7) . . ?
O51 C21 C22 113.0(6) . . ?
O31 Co8 O29 85.2(2) . . ?
O31 Co8 N31 91.1(3) . . ?
O29 Co8 N31 176.2(3) . . ?
O31 Co8 N30 177.8(2) . . ?
O29 Co8 N30 93.0(3) . . ?
N31 Co8 N30 90.6(3) . . ?
O31 Co8 N29 89.1(3) . . ?
O29 Co8 N29 89.4(2) . . ?
N31 Co8 N29 89.4(3) . . ?
N30 Co8 N29 92.2(3) . . ?
O31 Co8 N32 88.7(3) . . ?
O29 Co8 N32 90.6(2) . . ?
N31 Co8 N32 90.5(3) . . ?
N30 Co8 N32 90.0(3) . . ?
N29 Co8 N32 177.8(3) . . ?
C16 O31 Co8 113.1(5) . . ?
C15 O29 Co8 113.4(5) . . ?
O32 C16 O31 123.8(7) . . ?
O32 C16 C15 122.8(7) . . ?
O31 C16 C15 113.4(7) . . ?
O30 C15 O29 126.8(7) . . ?
O30 C15 C16 118.8(8) . . ?
O29 C15 C16 114.4(6) . . ?
O27 Co7 O25 85.39(19) . . ?
O27 Co7 N28 174.6(2) . . ?
O25 Co7 N28 89.6(2) . . ?
O27 Co7 N25 90.1(3) . . ?
O25 Co7 N25 91.8(3) . . ?
N28 Co7 N25 88.0(3) . . ?
O27 Co7 N26 91.9(2) . . ?
O25 Co7 N26 177.1(2) . . ?
N28 Co7 N26 93.1(3) . . ?
N25 Co7 N26 89.4(3) . . ?
O27 Co7 N27 89.8(3) . . ?
O25 Co7 N27 89.4(2) . . ?
N28 Co7 N27 92.2(3) . . ?
N25 Co7 N27 178.8(3) . . ?
N26 Co7 N27 89.4(3) . . ?
C13 O25 Co7 113.5(4) . . ?
C14 O27 Co7 113.4(4) . . ?
O26 C13 O25 124.9(7) . . ?
O26 C13 C14 121.9(7) . . ?
O25 C13 C14 113.1(6) . . ?
O28 C14 O27 125.6(7) . . ?
O28 C14 C13 120.1(6) . . ?
O27 C14 C13 114.3(6) . . ?

loop_
_geom_bond_atom_site_label_1
_geom_bond_atom_site_label_2
_geom_bond_distance
_geom_bond_site_symmetry_2
_geom_bond_publ_flag
Mo1 O38 1.697(5) . ?
Mo1 O37 1.706(6) . ?
Mo1 O40 1.853(4) . ?
Mo1 O35 2.098(5) . ?
Mo1 O33 2.147(5) . ?
Mo1 O39 2.338(5) . ?
Mo2 O46 1.694(6) . ?
Mo2 O45 1.700(5) . ?
Mo2 O40 1.924(4) . ?
Mo2 O47 1.993(5) . ?
Mo2 O43 2.158(5) . ?
Mo2 O41 2.198(5) . ?
Mo4 O60 1.687(6) . ?
Mo4 O59 1.703(5) . ?
Mo4 O62 1.881(5) . ?
Mo4 O55 2.070(5) . ?
Mo4 O57 2.163(6) . ?
Mo4 O61 2.286(6) . ?
Mo6 O74 1.697(6) . ?
Mo6 O75 1.702(5) . ?
Mo6 O69 1.798(5) . ?
Mo6 O72 2.114(5) . ?
Mo6 O70 2.185(5) . ?
Mo6 O76 2.339(6) . ?
Mo3 O49 1.696(6) . ?
Mo3 O48 1.699(7) . ?
Mo3 O47 1.800(5) . ?
Mo3 O53 2.124(5) . ?
Mo3 O51 2.170(5) . ?
Mo3 O50 2.277(6) . ?
Mo5 O67 1.699(6) . ?
Mo5 O68 1.723(6) . ?
Mo5 O62 1.896(5) . ?
Mo5 O69 2.010(5) . ?
Mo5 O65 2.156(5) . ?
Mo5 O63 2.208(6) . ?
Co3 O11 1.911(5) . ?
Co3 O9 1.917(5) . ?
Co3 N11 1.940(5) . ?
Co3 N9 1.941(6) . ?
Co3 N10 1.943(5) . ?
Co3 N12 1.955(6) . ?
Co1 O3 1.905(4) . ?
Co1 O1 1.914(5) . ?
Co1 N2 1.926(5) . ?
Co1 N4 1.942(6) . ?
Co1 N3 1.955(5) . ?
Co1 N1 1.956(5) . ?
Co6 O21 1.903(5) . ?
Co6 O23 1.914(4) . ?
Co6 N22 1.926(6) . ?
Co6 N23 1.937(5) . ?
Co6 N21 1.943(7) . ?
Co6 N24 1.970(6) . ?
Co5 O19 1.901(5) . ?
Co5 O17 1.908(5) . ?
Co5 N19 1.932(7) . ?
Co5 N18 1.938(6) . ?
Co5 N17 1.964(6) . ?
Co5 N20 1.973(6) . ?
Co2 O5 1.910(4) . ?
Co2 O7 1.910(5) . ?
Co2 N8 1.927(5) . ?
Co2 N6 1.940(6) . ?
Co2 N5 1.957(5) . ?
Co2 N7 1.967(5) . ?
Co4 O15 1.911(5) . ?
Co4 O13 1.913(4) . ?
Co4 N15 1.926(5) . ?
Co4 N14 1.939(5) . ?
Co4 N13 1.943(6) . ?
Co4 N16 1.949(7) . ?
O1 C1 1.272(8) . ?
O36 C18 1.217(9) . ?
O71 C27 1.229(8) . ?
O11 C6 1.273(8) . ?
O33 C17 1.295(9) . ?
O41 C19 1.292(8) . ?
O19 C10 1.296(8) . ?
O7 C4 1.278(8) . ?
O57 C24 1.298(8) . ?
O70 C27 1.271(8) . ?
O5 C3 1.271(8) . ?
O3 C2 1.269(9) . ?
O15 C8 1.278(8) . ?
O2 C1 1.222(8) . ?
O9 C5 1.291(8) . ?
O12 C6 1.235(8) . ?
O21 C11 1.268(9) . ?
O20 C10 1.213(9) . ?
O42 C19 1.211(9) . ?
O17 C9 1.279(9) . ?
O14 C7 1.240(8) . ?
O6 C3 1.221(8) . ?
O13 C7 1.256(8) . ?
O8 C4 1.211(9) . ?
C3 C4 1.553(9) . ?
C9 O18 1.225(8) . ?
C9 C10 1.535(11) . ?
C19 C20 1.551(10) . ?
O34 C17 1.218(10) . ?
O43 C20 1.266(9) . ?
C1 C2 1.543(10) . ?
O55 C23 1.278(10) . ?
C2 O4 1.223(8) . ?
O63 C25 1.298(9) . ?
O51 C21 1.288(8) . ?
O16 C8 1.217(8) . ?
O44 C20 1.222(8) . ?
C12 O24 1.205(8) . ?
C12 O23 1.282(8) . ?
C12 C11 1.552(10) . ?
O73 C28 1.206(8) . ?
O22 C11 1.223(8) . ?
O64 C25 1.203(10) . ?
C7 C8 1.558(9) . ?
C26 O66 1.205(9) . ?
C26 O65 1.287(9) . ?
C26 C25 1.541(10) . ?
C5 O10 1.216(8) . ?
C5 C6 1.539(9) . ?
C28 O72 1.306(8) . ?
C28 C27 1.548(10) . ?
O56 C23 1.195(9) . ?
O52 C21 1.209(8) . ?
C24 O58 1.229(9) . ?
C24 C23 1.540(11) . ?
O53 C22 1.279(9) . ?
C22 O54 1.217(9) . ?
C22 C21 1.549(11) . ?
O35 C18 1.275(10) . ?
C18 C17 1.532(11) . ?
Co8 O31 1.908(5) . ?
Co8 O29 1.911(5) . ?
Co8 N31 1.933(5) . ?
Co8 N30 1.940(7) . ?
Co8 N29 1.942(6) . ?
Co8 N32 1.970(6) . ?
O31 C16 1.303(9) . ?
O29 C15 1.274(9) . ?
O32 C16 1.211(9) . ?
O30 C15 1.233(9) . ?
C16 C15 1.541(10) . ?
Co7 O27 1.901(5) . ?
Co7 O25 1.909(4) . ?
Co7 N28 1.928(5) . ?
Co7 N25 1.939(7) . ?
Co7 N26 1.942(5) . ?
Co7 N27 1.949(7) . ?
O25 C13 1.285(8) . ?
O27 C14 1.275(8) . ?
O26 C13 1.210(8) . ?
C13 C14 1.552(10) . ?
O28 C14 1.231(8) . ?
